data_4506909
loop_
_publ_author_name
'Dong, Baoli'
'Wang, Mingliang'
'Xu, Chunxiang'
'Feng, Qi'
'Wang, Yan'

_publ_section_title
;
 Tuning Solid-State Fluorescence of a Twisted \p-Conjugated Molecule by
 Regulating the Arrangement of Anthracene Fluorophores
;
_journal_issue 12
_journal_name_full 'Crystal Growth &amp; Design'
_journal_page_first 5986
_journal_paper_doi 10.1021/cg301055j
_journal_volume 12
_journal_year 2012
_chemical_formula_moiety 'C26 H22 N2 O2, C3 H4 O4'
_chemical_formula_sum 'C29 H26 N2 O6'
_chemical_formula_weight 498.52
_chemical_name_systematic
; 
  1-(5-(anthracen-10-yl)-3-(4-methoxyphenyl)-
4,5-dihydropyrazol-1-yl) ethanone.propane diacid cocrystal 
;
_space_group_IT_number 2
_symmetry_cell_setting triclinic
_symmetry_space_group_name_Hall '-P 1'
_symmetry_space_group_name_H-M 'P -1'
_atom_sites_solution_hydrogens geom
_atom_sites_solution_primary direct
_atom_sites_solution_secondary difmap
_audit_creation_method SHELXL-97
_cell_angle_alpha 93.00(3)
_cell_angle_beta 91.92(3)
_cell_angle_gamma 113.69(3)
_cell_formula_units_Z 2
_cell_length_a 10.343(2)
_cell_length_b 10.623(2)
_cell_length_c 12.106(2)
_cell_measurement_reflns_used 3840
_cell_measurement_temperature 293(2)
_cell_measurement_theta_max 25.000
_cell_measurement_theta_min 2.6143
_cell_volume 1214.2(5)
_computing_cell_refinement CrystalClear
_computing_data_collection 'CrystalClear (Rigaku, 2005)'
_computing_data_reduction CrystalClear
_computing_molecular_graphics '<i>SHELXTL/PC</i> (Sheldrick, 2008) '
_computing_publication_material '<i>SHELXTL/PC</i> '
_computing_structure_refinement '<i>SHELXL-97</i> (Sheldrick, 2008)'
_computing_structure_solution '<i>SHELXS-97</i> (Sheldrick, 2008)'
_diffrn_ambient_temperature 293(2)
_diffrn_detector_type 'Mercury2 CCD area-detector'
_diffrn_measured_fraction_theta_full 0.998
_diffrn_measured_fraction_theta_max 0.998
_diffrn_measurement_details CCD_profile_fitting
_diffrn_measurement_device_type 'Rigaku SCXmini'
_diffrn_measurement_method '\f and \w scans'
_diffrn_radiation_monochromator graphite
_diffrn_radiation_source 'fine-focus sealed tube'
_diffrn_radiation_type MoK\a
_diffrn_radiation_wavelength 0.71073
_diffrn_reflns_av_R_equivalents 0.0413
_diffrn_reflns_av_sigmaI/netI 0.0505
_diffrn_reflns_limit_h_max 12
_diffrn_reflns_limit_h_min -12
_diffrn_reflns_limit_k_max 12
_diffrn_reflns_limit_k_min -12
_diffrn_reflns_limit_l_max 14
_diffrn_reflns_limit_l_min -14
_diffrn_reflns_number 10254
_diffrn_reflns_theta_full 24.80
_diffrn_reflns_theta_max 24.80
_diffrn_reflns_theta_min 3.38
_diffrn_standards_interval_count 0
_diffrn_standards_interval_time 0
_diffrn_standards_number 0
_exptl_absorpt_coefficient_mu 0.096
_exptl_absorpt_correction_T_max 0.9860
_exptl_absorpt_correction_T_min 0.9710
_exptl_absorpt_correction_type multi-scan
_exptl_absorpt_process_details 'CrystalClear (Rigaku, 2005)'
_exptl_crystal_colour Yellow
_exptl_crystal_density_diffrn 1.364
_exptl_crystal_density_method 'not measured'
_exptl_crystal_description Prism
_exptl_crystal_F_000 524
_exptl_crystal_size_max 0.30
_exptl_crystal_size_mid 0.20
_exptl_crystal_size_min 0.20
_refine_diff_density_max 0.438
_refine_diff_density_min -0.405
_refine_diff_density_rms 0.048
_refine_ls_extinction_method none
_refine_ls_goodness_of_fit_ref 1.009
_refine_ls_hydrogen_treatment constr
_refine_ls_matrix_type full
_refine_ls_number_parameters 336
_refine_ls_number_reflns 4183
_refine_ls_number_restraints 2
_refine_ls_restrained_S_all 1.071
_refine_ls_R_factor_all 0.0797
_refine_ls_R_factor_gt 0.0559
_refine_ls_shift/su_max 0.000
_refine_ls_shift/su_mean 0.000
_refine_ls_structure_factor_coef Fsqd
_refine_ls_weighting_details 'calc w=1/[\s^2^(Fo^2^)+(0.0769P)^2^+0.3385P] where P=(Fo^2^+2Fc^2^)/3'
_refine_ls_weighting_scheme calc
_refine_ls_wR_factor_gt 0.1394
_refine_ls_wR_factor_ref 0.1516
_reflns_number_gt 3014
_reflns_number_total 4183
_reflns_threshold_expression >2sigma(I)
_cod_data_source_file cg301055j_si_004.cif
_cod_data_source_block a
_cod_original_cell_volume 1214.1(4)
_cod_original_sg_symbol_H-M P-1
_cod_database_code 4506909

loop_
_symmetry_equiv_pos_as_xyz
'x, y, z'
'-x, -y, -z'

loop_
_atom_site_label
_atom_site_type_symbol
_atom_site_fract_x
_atom_site_fract_y
_atom_site_fract_z
_atom_site_U_iso_or_equiv
_atom_site_adp_type
_atom_site_occupancy
_atom_site_symmetry_multiplicity
_atom_site_calc_flag
_atom_site_refinement_flags
N2 N 0.5841(2) 0.7992(2) 0.35706(16) 0.0365(5) Uani 1 1 d .
C6 C 0.2362(2) 0.5378(2) 0.37818(18) 0.0305(5) Uani 1 1 d .
C12 C 0.0236(2) 0.5615(2) 0.30377(19) 0.0354(6) Uani 1 1 d .
C7 C 0.1746(2) 0.6149(2) 0.32092(18) 0.0313(5) Uani 1 1 d .
C8 C 0.2535(3) 0.7457(2) 0.27826(19) 0.0362(6) Uani 1 1 d .
H5A H 0.3516 0.7841 0.2881 0.043 Uiso 1 1 calc R
C20 C 0.6522(2) 0.7721(2) 0.1710(2) 0.0343(6) Uani 1 1 d .
C5 C 0.1492(2) 0.4129(2) 0.42281(19) 0.0321(5) Uani 1 1 d .
N1 N 0.48467(19) 0.72064(19) 0.43003(16) 0.0348(5) Uani 1 1 d .
C14 C -0.0017(2) 0.3607(2) 0.4029(2) 0.0362(6) Uani 1 1 d .
C13 C -0.0594(3) 0.4359(3) 0.3440(2) 0.0397(6) Uani 1 1 d .
H10A H -0.1570 0.4012 0.3309 0.048 Uiso 1 1 calc R
O1 O 0.42366(19) 0.67110(19) 0.60199(15) 0.0524(5) Uani 1 1 d .
O2 O 0.8614(2) 0.9172(2) -0.11310(16) 0.0604(6) Uani 1 1 d .
C17 C 0.5699(2) 0.7216(2) 0.2677(2) 0.0332(5) Uani 1 1 d .
C11 C -0.0399(3) 0.6360(3) 0.2439(2) 0.0450(7) Uani 1 1 d .
H15A H -0.1377 0.5993 0.2311 0.054 Uiso 1 1 calc R
C4 C 0.2005(2) 0.3332(2) 0.4891(2) 0.0401(6) Uani 1 1 d .
H17A H 0.2972 0.3648 0.5063 0.048 Uiso 1 1 calc RD
C1 C -0.0898(3) 0.2321(3) 0.4443(2) 0.0450(7) Uani 1 1 d .
H18A H -0.1871 0.1975 0.4295 0.054 Uiso 1 1 calc R
C9 C 0.1881(3) 0.8150(3) 0.2236(2) 0.0406(6) Uani 1 1 d .
H20A H 0.2424 0.9003 0.1980 0.049 Uiso 1 1 calc R
C2 C -0.0347(3) 0.1602(3) 0.5042(2) 0.0489(7) Uani 1 1 d .
H21A H -0.0936 0.0764 0.5298 0.059 Uiso 1 1 calc R
C3 C 0.1118(3) 0.2121(3) 0.5278(2) 0.0466(7) Uani 1 1 d .
H22A H 0.1491 0.1632 0.5707 0.056 Uiso 1 1 calc R
C18 C 0.4957(3) 0.7575(3) 0.5386(2) 0.0396(6) Uani 1 1 d .
C21 C 0.6546(3) 0.6794(3) 0.0866(2) 0.0425(6) Uani 1 1 d .
H24A H 0.6081 0.5854 0.0945 0.051 Uiso 1 1 calc R
C15 C 0.3957(2) 0.5784(2) 0.38298(18) 0.0322(5) Uani 1 1 d .
H25A H 0.4167 0.5133 0.4270 0.039 Uiso 1 1 calc RD
C16 C 0.4566(3) 0.5784(2) 0.2692(2) 0.0374(6) Uani 1 1 d .
H26A H 0.4962 0.5098 0.2618 0.045 Uiso 1 1 calc R
H26B H 0.3845 0.5602 0.2100 0.045 Uiso 1 1 calc R
C10 C 0.0396(3) 0.7598(3) 0.2053(2) 0.0463(7) Uani 1 1 d .
H27A H -0.0034 0.8077 0.1670 0.056 Uiso 1 1 calc R
C23 C 0.7924(3) 0.8619(3) -0.0218(2) 0.0421(6) Uani 1 1 d .
C25 C 0.7253(3) 0.9123(3) 0.1575(2) 0.0434(6) Uani 1 1 d .
H29A H 0.7278 0.9766 0.2136 0.052 Uiso 1 1 calc R
C22 C 0.7237(3) 0.7228(3) -0.0085(2) 0.0445(7) Uani 1 1 d .
H30A H 0.7242 0.6586 -0.0636 0.053 Uiso 1 1 calc R
C24 C 0.7933(3) 0.9566(3) 0.0629(2) 0.0487(7) Uani 1 1 d .
H31A H 0.8406 1.0506 0.0550 0.058 Uiso 1 1 calc R
C19 C 0.5939(3) 0.9016(3) 0.5788(2) 0.0570(8) Uani 1 1 d .
H33A H 0.5468 0.9393 0.6293 0.085 Uiso 1 1 calc R
H33B H 0.6211 0.9575 0.5169 0.085 Uiso 1 1 calc RD
H33C H 0.6766 0.9001 0.6161 0.085 Uiso 1 1 calc R
C26 C 0.8633(4) 0.8243(4) -0.2022(3) 0.0759(10) Uani 1 1 d .
H37A H 0.9152 0.8759 -0.2608 0.114 Uiso 1 1 calc R
H37B H 0.7681 0.7678 -0.2294 0.114 Uiso 1 1 calc R
H37C H 0.9079 0.7669 -0.1761 0.114 Uiso 1 1 calc R
O3 O 0.1723(2) 0.5343(2) 1.03763(17) 0.0616(6) Uani 1 1 d .
O4 O 0.0971(2) 0.6659(2) 0.94025(18) 0.0634(6) Uani 1 1 d .
H3 H 0.0202 0.6034 0.9489 0.095 Uiso 1 1 calc R
C29 C 0.1963(3) 0.6409(3) 0.9895(2) 0.0503(7) Uani 1 1 d .
C28 C 0.3422(3) 0.7528(3) 0.9854(2) 0.0591(8) Uani 1 1 d .
H35A H 0.4072 0.7307 1.0320 0.071 Uiso 1 1 calc R
H35B H 0.3415 0.8386 1.0164 0.071 Uiso 1 1 calc R
O5 O 0.3820(2) 0.6615(2) 0.81485(17) 0.0629(6) Uani 1 1 d .
H4 H 0.4066 0.6791 0.7518 0.094 Uiso 1 1 calc R
C27 C 0.3969(4) 0.7746(4) 0.8716(3) 0.0605(8) Uani 1 1 d .
O6 O 0.4555(4) 0.8869(3) 0.8379(3) 0.1328(14) Uani 1 1 d .

loop_
_atom_site_aniso_label
_atom_site_aniso_U_11
_atom_site_aniso_U_22
_atom_site_aniso_U_33
_atom_site_aniso_U_23
_atom_site_aniso_U_13
_atom_site_aniso_U_12
N2 0.0263(10) 0.0410(11) 0.0367(12) 0.0037(9) 0.0022(9) 0.0079(9)
C6 0.0280(12) 0.0341(12) 0.0277(12) -0.0021(10) 0.0015(10) 0.0112(10)
C12 0.0317(13) 0.0409(13) 0.0335(13) -0.0025(11) -0.0006(11) 0.0154(11)
C7 0.0317(13) 0.0356(12) 0.0256(12) -0.0011(10) 0.0006(10) 0.0131(10)
C8 0.0362(13) 0.0396(13) 0.0321(13) 0.0005(11) 0.0000(11) 0.0148(11)
C20 0.0288(12) 0.0376(13) 0.0370(14) 0.0056(11) 0.0026(10) 0.0137(11)
C5 0.0330(13) 0.0326(12) 0.0299(12) -0.0032(10) 0.0020(10) 0.0131(10)
N1 0.0245(10) 0.0384(11) 0.0330(11) 0.0008(9) 0.0017(9) 0.0041(9)
C14 0.0313(13) 0.0355(13) 0.0375(14) -0.0031(11) 0.0036(11) 0.0096(11)
C13 0.0247(12) 0.0479(15) 0.0418(15) -0.0043(12) -0.0027(11) 0.0112(11)
O1 0.0454(11) 0.0612(12) 0.0357(10) 0.0008(9) 0.0071(9) 0.0060(9)
O2 0.0744(14) 0.0624(12) 0.0502(12) 0.0193(10) 0.0272(11) 0.0303(11)
C17 0.0268(12) 0.0369(13) 0.0365(14) 0.0041(11) 0.0016(10) 0.0134(10)
C11 0.0358(14) 0.0561(17) 0.0438(15) -0.0008(13) -0.0076(12) 0.0208(13)
C4 0.0329(13) 0.0379(13) 0.0492(16) 0.0070(12) 0.0034(12) 0.0135(11)
C1 0.0291(13) 0.0402(14) 0.0578(18) 0.0003(13) 0.0071(12) 0.0060(12)
C9 0.0503(16) 0.0389(13) 0.0345(14) 0.0033(11) 0.0022(12) 0.0202(12)
C2 0.0458(16) 0.0350(14) 0.0606(18) 0.0080(13) 0.0139(14) 0.0095(12)
C3 0.0457(16) 0.0380(14) 0.0579(18) 0.0097(13) 0.0079(13) 0.0174(13)
C18 0.0286(13) 0.0488(15) 0.0358(15) -0.0027(12) 0.0016(11) 0.0106(11)
C21 0.0456(15) 0.0364(13) 0.0459(16) 0.0066(12) 0.0078(13) 0.0160(12)
C15 0.0269(12) 0.0318(12) 0.0360(13) 0.0026(10) -0.0008(10) 0.0100(10)
C16 0.0339(13) 0.0371(13) 0.0407(14) 0.0021(11) 0.0088(11) 0.0133(11)
C10 0.0531(17) 0.0531(16) 0.0405(15) 0.0038(12) -0.0056(13) 0.0304(14)
C23 0.0411(15) 0.0505(15) 0.0413(15) 0.0132(12) 0.0094(12) 0.0238(13)
C25 0.0472(15) 0.0386(14) 0.0450(16) 0.0035(12) 0.0106(13) 0.0173(12)
C22 0.0504(16) 0.0440(15) 0.0410(15) 0.0018(12) 0.0077(13) 0.0209(13)
C24 0.0547(17) 0.0362(14) 0.0555(18) 0.0123(13) 0.0154(14) 0.0168(13)
C19 0.0470(17) 0.0566(17) 0.0490(17) -0.0131(14) 0.0021(14) 0.0040(14)
C26 0.098(3) 0.090(2) 0.0435(18) 0.0106(17) 0.0275(18) 0.039(2)
O3 0.0753(15) 0.0618(13) 0.0582(13) 0.0018(11) -0.0036(11) 0.0395(12)
O4 0.0680(14) 0.0681(14) 0.0596(13) 0.0092(11) -0.0035(12) 0.0333(12)
C29 0.071(2) 0.0638(19) 0.0284(14) -0.0045(13) 0.0000(14) 0.0415(17)
C28 0.064(2) 0.077(2) 0.0392(16) 0.0017(15) 0.0042(15) 0.0311(17)
O5 0.0685(14) 0.0672(13) 0.0450(12) -0.0035(10) 0.0060(11) 0.0199(11)
C27 0.070(2) 0.073(2) 0.0524(19) 0.0091(17) 0.0105(16) 0.0418(18)
O6 0.227(4) 0.095(2) 0.105(2) 0.0370(18) 0.087(3) 0.085(2)

loop_
_atom_type_symbol
_atom_type_description
_atom_type_scat_dispersion_real
_atom_type_scat_dispersion_imag
_atom_type_scat_source
C C 0.0033 0.0016 'International Tables Vol C Tables 4.2.6.8 and 6.1.1.4'
H H 0.0000 0.0000 'International Tables Vol C Tables 4.2.6.8 and 6.1.1.4'
N N 0.0061 0.0033 'International Tables Vol C Tables 4.2.6.8 and 6.1.1.4'
O O 0.0106 0.0060 'International Tables Vol C Tables 4.2.6.8 and 6.1.1.4'

loop_
_geom_angle_atom_site_label_1
_geom_angle_atom_site_label_2
_geom_angle_atom_site_label_3
_geom_angle
C17 N2 N1 107.53(18)
C7 C6 C5 120.2(2)
C7 C6 C15 121.18(19)
C5 C6 C15 118.27(19)
C13 C12 C11 120.5(2)
C13 C12 C7 119.6(2)
C11 C12 C7 119.9(2)
C6 C7 C8 124.2(2)
C6 C7 C12 119.2(2)
C8 C7 C12 116.6(2)
C9 C8 C7 121.6(2)
C9 C8 H5A 119.2
C7 C8 H5A 119.2
C21 C20 C25 117.6(2)
C21 C20 C17 120.0(2)
C25 C20 C17 122.3(2)
C6 C5 C4 124.6(2)
C6 C5 C14 119.3(2)
C4 C5 C14 116.1(2)
C18 N1 N2 121.96(19)
C18 N1 C15 122.60(19)
N2 N1 C15 113.16(17)
C13 C14 C1 121.1(2)
C13 C14 C5 119.3(2)
C1 C14 C5 119.6(2)
C14 C13 C12 122.3(2)
C14 C13 H10A 118.9
C12 C13 H10A 118.9
C23 O2 C26 117.8(2)
N2 C17 C20 122.5(2)
N2 C17 C16 114.3(2)
C20 C17 C16 123.1(2)
C10 C11 C12 121.2(2)
C10 C11 H15A 119.4
C12 C11 H15A 119.4
C3 C4 C5 121.9(2)
C3 C4 H17A 119.0
C5 C4 H17A 119.0
C2 C1 C14 121.4(2)
C2 C1 H18A 119.3
C14 C1 H18A 119.3
C8 C9 C10 121.2(2)
C8 C9 H20A 119.4
C10 C9 H20A 119.4
C1 C2 C3 119.7(2)
C1 C2 H21A 120.1
C3 C2 H21A 120.1
C4 C3 C2 121.2(3)
C4 C3 H22A 119.4
C2 C3 H22A 119.4
O1 C18 N1 118.7(2)
O1 C18 C19 122.6(2)
N1 C18 C19 118.7(2)
C22 C21 C20 121.9(2)
C22 C21 H24A 119.1
C20 C21 H24A 119.1
N1 C15 C6 115.84(19)
N1 C15 C16 101.33(16)
C6 C15 C16 114.10(19)
N1 C15 H25A 108.4
C6 C15 H25A 108.4
C16 C15 H25A 108.4
C17 C16 C15 103.62(19)
C17 C16 H26A 111.0
C15 C16 H26A 111.0
C17 C16 H26B 111.0
C15 C16 H26B 111.0
H26A C16 H26B 109.0
C11 C10 C9 119.4(2)
C11 C10 H27A 120.3
C9 C10 H27A 120.3
O2 C23 C22 125.1(2)
O2 C23 C24 115.7(2)
C22 C23 C24 119.3(2)
C24 C25 C20 121.0(2)
C24 C25 H29A 119.5
C20 C25 H29A 119.5
C23 C22 C21 119.7(2)
C23 C22 H30A 120.1
C21 C22 H30A 120.1
C25 C24 C23 120.5(2)
C25 C24 H31A 119.8
C23 C24 H31A 119.8
C18 C19 H33A 109.5
C18 C19 H33B 109.5
H33A C19 H33B 109.5
C18 C19 H33C 109.5
H33A C19 H33C 109.5
H33B C19 H33C 109.5
O2 C26 H37A 109.5
O2 C26 H37B 109.5
H37A C26 H37B 109.5
O2 C26 H37C 109.5
H37A C26 H37C 109.5
H37B C26 H37C 109.5
C29 O4 H3 109.5
O3 C29 O4 122.6(3)
O3 C29 C28 122.9(3)
O4 C29 C28 114.5(3)
C29 C28 C27 114.7(3)
C29 C28 H35A 108.6
C27 C28 H35A 108.6
C29 C28 H35B 108.6
C27 C28 H35B 108.6
H35A C28 H35B 107.6
C27 O5 H4 109.5
O6 C27 O5 123.0(3)
O6 C27 C28 122.9(3)
O5 C27 C28 114.0(3)

loop_
_geom_bond_atom_site_label_1
_geom_bond_atom_site_label_2
_geom_bond_distance
N2 C17 1.292(3)
N2 N1 1.408(3)
C6 C7 1.416(3)
C6 C5 1.418(3)
C6 C15 1.527(3)
C12 C13 1.388(3)
C12 C11 1.425(3)
C12 C7 1.434(3)
C7 C8 1.434(3)
C8 C9 1.363(3)
C8 H5A 0.9300
C20 C21 1.389(3)
C20 C25 1.395(3)
C20 C17 1.466(3)
C5 C4 1.430(3)
C5 C14 1.438(3)
N1 C18 1.339(3)
N1 C15 1.487(3)
C14 C13 1.385(3)
C14 C1 1.431(3)
C13 H10A 0.9300
O1 C18 1.245(3)
O2 C23 1.364(3)
O2 C26 1.429(4)
C17 C16 1.503(3)
C11 C10 1.359(4)
C11 H15A 0.9300
C4 C3 1.364(3)
C4 H17A 0.9300
C1 C2 1.348(4)
C1 H18A 0.9300
C9 C10 1.412(4)
C9 H20A 0.9300
C2 C3 1.401(4)
C2 H21A 0.9300
C3 H22A 0.9300
C18 C19 1.500(4)
C21 C22 1.377(4)
C21 H24A 0.9300
C15 C16 1.533(3)
C15 H25A 0.9800
C16 H26A 0.9700
C16 H26B 0.9700
C10 H27A 0.9300
C23 C22 1.379(4)
C23 C24 1.395(4)
C25 C24 1.369(4)
C25 H29A 0.9300
C22 H30A 0.9300
C24 H31A 0.9300
C19 H33A 0.9600
C19 H33B 0.9600
C19 H33C 0.9600
C26 H37A 0.9600
C26 H37B 0.9600
C26 H37C 0.9600
O3 C29 1.239(3)
O4 C29 1.293(3)
O4 H3 0.8200
C29 C28 1.504(4)
C28 C27 1.501(4)
C28 H35A 0.9700
C28 H35B 0.9700
O5 C27 1.302(4)
O5 H4 0.8200
C27 O6 1.202(4)
